data_7126564
loop_
_publ_author_name
'Jiang, Shutong'
'Zhou, Jinjie'
'Wu, Hongping'
'Yu, Hongwei'
'Hu, Zhanggui'
'Wang, Jiyang'
'Wu, Yicheng'

_publ_section_title
;
 PbSrSiO<sub>4</sub>: a new ultraviolet nonlinear optical material with a
 strong second harmonic generation response and moderate birefringence.
;
_journal_issue 52
_journal_name_full 'Chemical communications (Cambridge, England)'
_journal_page_first 7104
_journal_page_last 7107
_journal_paper_doi 10.1039/d0cc02123g
_journal_volume 56
_journal_year 2020
_chemical_formula_sum 'O4 Pb Si Sr'
_chemical_formula_weight 386.90
_space_group_IT_number 19
_space_group_name_Hall 'P 2ac 2ab'
_space_group_name_H-M_alt 'P 21 21 21'
_symmetry_cell_setting orthorhombic
_symmetry_space_group_name_H-M 'P 21 21 21'
_atom_sites_solution_hydrogens \"i?1/2\"i?1/2no\"i?1/2\"i?1/2
_atom_sites_solution_primary direct
_atom_sites_solution_secondary difmap
_audit_creation_method SHELXL-97
_audit_update_record
;
2019-11-21 deposited with the CCDC.	2020-05-15 downloaded from the CCDC.
;
_cell_angle_alpha 90.00
_cell_angle_beta 90.00
_cell_angle_gamma 90.00
_cell_formula_units_Z 4
_cell_length_a 5.7628(7)
_cell_length_b 7.2333(7)
_cell_length_c 9.7316(11)
_cell_measurement_reflns_used 1355
_cell_measurement_temperature 293(2)
_cell_measurement_theta_max 32.5680
_cell_measurement_theta_min 4.1120
_cell_volume 405.65(8)
_computing_cell_refinement 'Bruker FRAMBO'
_computing_data_collection 'Bruker FRAMBO'
_computing_data_reduction 'Bruker SAINT'
_computing_molecular_graphics 'Bruker SHELXTL'
_computing_publication_material 'Bruker SHELXTL'
_computing_structure_refinement 'SHELXL-97 (Sheldrick, 1997)'
_computing_structure_solution 'SHELXS-97 (Sheldrick, 1990)'
_diffrn_ambient_temperature 293(2)
_diffrn_measured_fraction_theta_full 1.000
_diffrn_measured_fraction_theta_max 1.000
_diffrn_measurement_device_type 'XtaLAB AFC12 (RINC): Kappa dual offset/far'
_diffrn_radiation_monochromator graphite
_diffrn_radiation_source 'fine-focus sealed tube'
_diffrn_radiation_type MoK\a
_diffrn_radiation_wavelength 0.71073
_diffrn_reflns_av_R_equivalents 0.0351
_diffrn_reflns_av_sigmaI/netI 0.0432
_diffrn_reflns_limit_h_max 7
_diffrn_reflns_limit_h_min -7
_diffrn_reflns_limit_k_max 9
_diffrn_reflns_limit_k_min -8
_diffrn_reflns_limit_l_max 12
_diffrn_reflns_limit_l_min -11
_diffrn_reflns_number 2211
_diffrn_reflns_theta_full 27.49
_diffrn_reflns_theta_max 27.49
_diffrn_reflns_theta_min 3.51
_exptl_absorpt_coefficient_mu 54.766
_exptl_absorpt_correction_T_max 1.00000
_exptl_absorpt_correction_T_min 0.34839
_exptl_absorpt_correction_type multi-scan
_exptl_crystal_colour bulk
_exptl_crystal_density_diffrn 6.335
_exptl_crystal_density_method 'not measured'
_exptl_crystal_description colorless
_exptl_crystal_F_000 664
_refine_diff_density_max 2.306
_refine_diff_density_min -3.083
_refine_diff_density_rms 0.495
_refine_ls_abs_structure_details 'Flack H D (1983), Acta Cryst. A39, 876-881'
_refine_ls_abs_structure_Flack 0.47(4)
_refine_ls_extinction_coef 0.0021(4)
_refine_ls_extinction_expression Fc^*^=kFc[1+0.001xFc^2^\l^3^/sin(2\q)]^-1/4^
_refine_ls_extinction_method SHELXL
_refine_ls_goodness_of_fit_ref 1.085
_refine_ls_hydrogen_treatment no
_refine_ls_matrix_type full
_refine_ls_number_parameters 65
_refine_ls_number_reflns 872
_refine_ls_number_restraints 12
_refine_ls_restrained_S_all 1.078
_refine_ls_R_factor_all 0.0408
_refine_ls_R_factor_gt 0.0384
_refine_ls_shift/su_max 0.000
_refine_ls_shift/su_mean 0.000
_refine_ls_structure_factor_coef Fsqd
_refine_ls_weighting_details 'calc w=1/[\s^2^(Fo^2^)+(0.0173P)^2^+32.7559P] where P=(Fo^2^+2Fc^2^)/3'
_refine_ls_weighting_scheme calc
_refine_ls_wR_factor_gt 0.0867
_refine_ls_wR_factor_ref 0.0917
_reflns_number_gt 843
_reflns_number_total 872
_reflns_threshold_expression >2sigma(I)
_cod_data_source_file d0cc02123g2.cif
_cod_data_source_block PbSrSiO4
_cod_depositor_comments
;
The following automatic conversions were performed:

data item '_symmetry_cell_setting' value 'Orthorhombic' was changed
to 'orthorhombic' in accordance with the
/home/data/users/saulius/crontab/automatic-downloads/rss-feeds/RSC/lib/dictionaries/cif_core.dic
dictionary named 'cif_core.dic' version 2.4.2 last updated on
2011-04-26.

Automatic conversion script
Id: cif_fix_values 7556 2019-12-06 15:28:31Z antanas 

 Adding full bibliography for 7126564.cif.
;
_cod_original_sg_symbol_H-M 'P2(1)2(1)2(1) '
_cod_database_code 7126564

loop_
_symmetry_equiv_pos_as_xyz
'x, y, z'
'-x+1/2, -y, z+1/2'
'-x, y+1/2, -z+1/2'
'x+1/2, -y+1/2, -z'

loop_
_atom_site_label
_atom_site_type_symbol
_atom_site_fract_x
_atom_site_fract_y
_atom_site_fract_z
_atom_site_U_iso_or_equiv
_atom_site_adp_type
_atom_site_occupancy
_atom_site_symmetry_multiplicity
_atom_site_calc_flag
_atom_site_refinement_flags
_atom_site_disorder_assembly
_atom_site_disorder_group
Pb1 Pb 1.04971(13) 0.43847(10) 0.08731(8) 0.0177(3) Uani 1 1 d . . .
Sr1 Sr 1.0184(3) 0.2510(2) -0.29116(14) 0.0043(3) Uani 1 1 d . . .
Si1 Si 0.9820(8) 0.4644(5) 0.4152(5) 0.0063(8) Uani 1 1 d . . .
O1 O 1.031(2) 0.5555(16) 0.5665(11) 0.011(2) Uani 1 1 d U . .
O2 O 0.932(3) 0.2472(17) 0.4397(13) 0.018(3) Uani 1 1 d . . .
O3 O 0.758(2) 0.5482(18) 0.3372(13) 0.014(3) Uani 1 1 d U . .
O4 O 1.216(2) 0.4998(19) 0.3222(16) 0.015(3) Uani 1 1 d . . .

loop_
_atom_site_aniso_label
_atom_site_aniso_U_11
_atom_site_aniso_U_22
_atom_site_aniso_U_33
_atom_site_aniso_U_23
_atom_site_aniso_U_13
_atom_site_aniso_U_12
Pb1 0.0189(4) 0.0122(3) 0.0219(4) 0.0026(3) -0.0009(3) -0.0022(3)
Sr1 0.0080(7) 0.0017(6) 0.0033(6) 0.0004(5) 0.0004(5) 0.0003(6)
Si1 0.010(2) 0.0039(18) 0.0045(17) 0.0005(17) 0.000(2) -0.0001(16)
O1 0.011(2) 0.011(2) 0.011(2) -0.0003(10) -0.0002(10) 0.0000(10)
O2 0.029(7) 0.007(5) 0.017(7) -0.001(5) 0.006(6) -0.007(6)
O3 0.014(3) 0.014(3) 0.014(3) 0.0002(10) -0.0006(10) 0.0001(10)
O4 0.010(6) 0.014(6) 0.022(7) 0.006(5) 0.010(6) 0.000(5)

loop_
_atom_type_symbol
_atom_type_description
_atom_type_scat_dispersion_real
_atom_type_scat_dispersion_imag
_atom_type_scat_source
O O 0.0106 0.0060 'International Tables Vol C Tables 4.2.6.8 and 6.1.1.4'
Si Si 0.0817 0.0704 'International Tables Vol C Tables 4.2.6.8 and 6.1.1.4'
Sr Sr -1.5307 3.2498 'International Tables Vol C Tables 4.2.6.8 and 6.1.1.4'
Pb Pb -3.3944 10.1111 'International Tables Vol C Tables 4.2.6.8 and 6.1.1.4'

loop_
_geom_angle_atom_site_label_1
_geom_angle_atom_site_label_2
_geom_angle_atom_site_label_3
_geom_angle
_geom_angle_site_symmetry_1
_geom_angle_site_symmetry_3
_geom_angle_publ_flag
O2 Pb1 O1 85.7(5) 3_755 2_764 ?
O2 Pb1 O4 85.0(5) 3_755 . ?
O1 Pb1 O4 72.2(4) 2_764 . ?
O2 Pb1 Si1 93.6(3) 3_755 . ?
O1 Pb1 Si1 101.7(3) 2_764 . ?
O4 Pb1 Si1 30.2(3) . . ?
O2 Pb1 Si1 71.7(4) 3_755 2_764 ?
O1 Pb1 Si1 29.1(3) 2_764 2_764 ?
O4 Pb1 Si1 96.5(3) . 2_764 ?
Si1 Pb1 Si1 126.73(9) . 2_764 ?
O2 Pb1 Sr1 51.6(4) 3_755 2_765 ?
O1 Pb1 Sr1 47.1(3) 2_764 2_765 ?
O4 Pb1 Sr1 47.2(3) . 2_765 ?
Si1 Pb1 Sr1 73.64(8) . 2_765 ?
Si1 Pb1 Sr1 56.90(8) 2_764 2_765 ?
O2 Pb1 Sr1 113.8(4) 3_755 4 ?
O1 Pb1 Sr1 46.3(3) 2_764 4 ?
O4 Pb1 Sr1 44.4(3) . 4 ?
Si1 Pb1 Sr1 64.50(8) . 4 ?
Si1 Pb1 Sr1 75.23(8) 2_764 4 ?
Sr1 Pb1 Sr1 62.265(17) 2_765 4 ?
O2 Pb1 Sr1 46.0(3) 3_755 3_754 ?
O1 Pb1 Sr1 91.7(3) 2_764 3_754 ?
O4 Pb1 Sr1 130.0(3) . 3_754 ?
Si1 Pb1 Sr1 136.60(8) . 3_754 ?
Si1 Pb1 Sr1 63.45(8) 2_764 3_754 ?
Sr1 Pb1 Sr1 86.97(3) 2_765 3_754 ?
Sr1 Pb1 Sr1 137.77(3) 4 3_754 ?
O2 Pb1 Sr1 116.5(4) 3_755 4_455 ?
O1 Pb1 Sr1 146.3(3) 2_764 4_455 ?
O4 Pb1 Sr1 84.2(3) . 4_455 ?
Si1 Pb1 Sr1 54.61(8) . 4_455 ?
Si1 Pb1 Sr1 171.81(8) 2_764 4_455 ?
Sr1 Pb1 Sr1 127.08(3) 2_765 4_455 ?
Sr1 Pb1 Sr1 100.02(4) 4 4_455 ?
Sr1 Pb1 Sr1 122.03(3) 3_754 4_455 ?
O2 Pb1 Sr1 103.6(3) 3_755 . ?
O1 Pb1 Sr1 88.5(3) 2_764 . ?
O4 Pb1 Sr1 158.3(3) . . ?
Si1 Pb1 Sr1 160.64(8) . . ?
Si1 Pb1 Sr1 68.29(8) 2_764 . ?
Sr1 Pb1 Sr1 124.20(3) 2_765 . ?
Sr1 Pb1 Sr1 114.67(4) 4 . ?
Sr1 Pb1 Sr1 58.232(15) 3_754 . ?
Sr1 Pb1 Sr1 108.64(4) 4_455 . ?
O2 Pb1 Sr1 62.2(4) 3_755 2_665 ?
O1 Pb1 Sr1 143.3(3) 2_764 2_665 ?
O4 Pb1 Sr1 86.9(3) . 2_665 ?
Si1 Pb1 Sr1 65.78(8) . 2_665 ?
Si1 Pb1 Sr1 133.28(8) 2_764 2_665 ?
Sr1 Pb1 Sr1 96.65(4) 2_765 2_665 ?
Sr1 Pb1 Sr1 129.67(3) 4 2_665 ?
Sr1 Pb1 Sr1 78.84(3) 3_754 2_665 ?
Sr1 Pb1 Sr1 54.864(14) 4_455 2_665 ?
Sr1 Pb1 Sr1 114.73(3) . 2_665 ?
O3 Sr1 O4 92.1(5) 2_664 4_455 ?
O3 Sr1 O1 78.0(4) 2_664 1_554 ?
O4 Sr1 O1 124.2(4) 4_455 1_554 ?
O3 Sr1 O3 155.4(4) 2_664 4 ?
O4 Sr1 O3 75.5(4) 4_455 4 ?
O1 Sr1 O3 126.6(4) 1_554 4 ?
O3 Sr1 O4 76.1(4) 2_664 2_764 ?
O4 Sr1 O4 161.53(10) 4_455 2_764 ?
O1 Sr1 O4 67.9(4) 1_554 2_764 ?
O3 Sr1 O4 109.6(4) 4 2_764 ?
O3 Sr1 O1 80.0(4) 2_664 3_745 ?
O4 Sr1 O1 68.8(4) 4_455 3_745 ?
O1 Sr1 O1 154.7(4) 1_554 3_745 ?
O3 Sr1 O1 75.7(4) 4 3_745 ?
O4 Sr1 O1 94.8(4) 2_764 3_745 ?
O3 Sr1 O2 112.3(4) 2_664 1_554 ?
O4 Sr1 O2 75.3(4) 4_455 1_554 ?
O1 Sr1 O2 59.4(4) 1_554 1_554 ?
O3 Sr1 O2 85.5(4) 4 1_554 ?
O4 Sr1 O2 122.2(4) 2_764 1_554 ?
O1 Sr1 O2 142.5(4) 3_745 1_554 ?
O3 Sr1 O2 143.5(4) 2_664 4 ?
O4 Sr1 O2 122.0(4) 4_455 4 ?
O1 Sr1 O2 72.3(4) 1_554 4 ?
O3 Sr1 O2 57.4(4) 4 4 ?
O4 Sr1 O2 73.4(4) 2_764 4 ?
O1 Sr1 O2 121.9(4) 3_745 4 ?
O2 Sr1 O2 69.6(2) 1_554 4 ?
O3 Sr1 Si1 97.0(3) 2_664 1_554 ?
O4 Sr1 Si1 101.0(3) 4_455 1_554 ?
O1 Sr1 Si1 29.9(3) 1_554 1_554 ?
O3 Sr1 Si1 106.1(3) 4 1_554 ?
O4 Sr1 Si1 94.7(3) 2_764 1_554 ?
O1 Sr1 Si1 169.1(3) 3_745 1_554 ?
O2 Sr1 Si1 29.6(3) 1_554 1_554 ?
O2 Sr1 Si1 66.3(3) 4 1_554 ?
O3 Sr1 Si1 166.0(3) 2_664 4 ?
O4 Sr1 Si1 100.0(3) 4_455 4 ?
O1 Sr1 Si1 100.4(3) 1_554 4 ?
O3 Sr1 Si1 28.5(3) 4 4 ?
O4 Sr1 Si1 90.3(3) 2_764 4 ?
O1 Sr1 Si1 97.9(3) 3_745 4 ?
O2 Sr1 Si1 77.8(3) 1_554 4 ?
O2 Sr1 Si1 29.0(3) 4 4 ?
Si1 Sr1 Si1 87.43(10) 1_554 4 ?
O3 Sr1 Pb1 104.2(3) 2_664 2_764 ?
O4 Sr1 Pb1 153.4(4) 4_455 2_764 ?
O1 Sr1 Pb1 43.0(3) 1_554 2_764 ?
O3 Sr1 Pb1 95.5(3) 4 2_764 ?
O4 Sr1 Pb1 45.0(3) 2_764 2_764 ?
O1 Sr1 Pb1 134.0(3) 3_745 2_764 ?
O2 Sr1 Pb1 79.1(3) 1_554 2_764 ?
O2 Sr1 Pb1 39.3(3) 4 2_764 ?
Si1 Sr1 Pb1 56.86(8) 1_554 2_764 ?
Si1 Sr1 Pb1 67.18(8) 4 2_764 ?
O3 Sr1 Pb1 57.9(3) 2_664 4_455 ?
O4 Sr1 Pb1 44.0(3) 4_455 4_455 ?
O1 Sr1 Pb1 129.3(3) 1_554 4_455 ?
O3 Sr1 Pb1 100.1(3) 4 4_455 ?
O4 Sr1 Pb1 117.9(3) 2_764 4_455 ?
O1 Sr1 Pb1 42.0(3) 3_745 4_455 ?
O2 Sr1 Pb1 113.2(3) 1_554 4_455 ?
O2 Sr1 Pb1 157.5(3) 4 4_455 ?
Si1 Sr1 Pb1 127.78(9) 1_554 4_455 ?
Si1 Sr1 Pb1 128.44(9) 4 4_455 ?
Pb1 Sr1 Pb1 160.69(5) 2_764 4_455 ?
O2 Si1 O3 106.9(8) . . ?
O2 Si1 O1 106.8(6) . . ?
O3 Si1 O1 114.2(7) . . ?
O2 Si1 O4 112.3(8) . . ?
O3 Si1 O4 109.7(7) . . ?
O1 Si1 O4 107.0(7) . . ?
O2 Si1 Pb1 96.4(5) . . ?
O3 Si1 Pb1 69.7(5) . . ?
O1 Si1 Pb1 153.3(5) . . ?
O4 Si1 Pb1 50.5(5) . . ?
O2 Si1 Pb1 106.5(6) . 2_765 ?
O3 Si1 Pb1 145.5(5) . 2_765 ?
O1 Si1 Pb1 46.2(4) . 2_765 ?
O4 Si1 Pb1 64.5(5) . 2_765 ?
Pb1 Si1 Pb1 114.97(13) . 2_765 ?
O2 Si1 Sr1 54.6(5) . 1_556 ?
O3 Si1 Sr1 129.9(5) . 1_556 ?
O1 Si1 Sr1 52.4(4) . 1_556 ?
O4 Si1 Sr1 120.3(5) . 1_556 ?
Pb1 Si1 Sr1 146.58(14) . 1_556 ?
Pb1 Si1 Sr1 66.23(9) 2_765 1_556 ?
O2 Si1 Sr1 56.8(6) . 4_455 ?
O3 Si1 Sr1 50.4(5) . 4_455 ?
O1 Si1 Sr1 130.9(5) . 4_455 ?
O4 Si1 Sr1 122.2(6) . 4_455 ?
Pb1 Si1 Sr1 73.13(10) . 4_455 ?
Pb1 Si1 Sr1 162.97(14) 2_765 4_455 ?
Sr1 Si1 Sr1 98.54(11) 1_556 4_455 ?
O2 Si1 Sr1 77.7(6) . 4 ?
O3 Si1 Sr1 132.7(5) . 4 ?
O1 Si1 Sr1 108.8(5) . 4 ?
O4 Si1 Sr1 36.2(5) . 4 ?
Pb1 Si1 Sr1 63.05(8) . 4 ?
Pb1 Si1 Sr1 64.01(9) 2_765 4 ?
Sr1 Si1 Sr1 91.91(11) 1_556 4 ?
Sr1 Si1 Sr1 111.05(12) 4_455 4 ?
Si1 O1 Pb1 104.7(6) . 2_765 ?
Si1 O1 Sr1 97.7(5) . 1_556 ?
Pb1 O1 Sr1 89.9(4) 2_765 1_556 ?
Si1 O1 Sr1 161.6(7) . 3_755 ?
Pb1 O1 Sr1 91.6(4) 2_765 3_755 ?
Sr1 O1 Sr1 90.6(3) 1_556 3_755 ?
Si1 O2 Pb1 159.9(8) . 3_745 ?
Si1 O2 Sr1 95.8(6) . 1_556 ?
Pb1 O2 Sr1 96.6(5) 3_745 1_556 ?
Si1 O2 Sr1 94.2(6) . 4_455 ?
Pb1 O2 Sr1 89.1(4) 3_745 4_455 ?
Sr1 O2 Sr1 132.1(6) 1_556 4_455 ?
Si1 O3 Sr1 164.8(8) . 2_665 ?
Si1 O3 Sr1 101.1(6) . 4_455 ?
Sr1 O3 Sr1 93.4(4) 2_665 4_455 ?
Si1 O4 Pb1 99.3(6) . . ?
Si1 O4 Sr1 121.2(7) . 4 ?
Pb1 O4 Sr1 91.6(5) . 4 ?
Si1 O4 Sr1 145.2(8) . 2_765 ?
Pb1 O4 Sr1 87.8(4) . 2_765 ?
Sr1 O4 Sr1 92.3(4) 4 2_765 ?

loop_
_geom_bond_atom_site_label_1
_geom_bond_atom_site_label_2
_geom_bond_distance
_geom_bond_site_symmetry_2
_geom_bond_publ_flag
Pb1 O2 2.251(13) 3_755 ?
Pb1 O1 2.426(12) 2_764 ?
Pb1 O4 2.517(15) . ?
Pb1 Si1 3.220(4) . ?
Pb1 Si1 3.253(4) 2_764 ?
Pb1 Sr1 3.5551(17) 2_765 ?
Pb1 Sr1 3.6206(16) 4 ?
Pb1 Sr1 3.6839(16) 3_754 ?
Pb1 Sr1 3.8976(17) 4_455 ?
Pb1 Sr1 3.9289(16) . ?
Pb1 Sr1 4.1424(17) 2_665 ?
Sr1 O3 2.491(13) 2_664 ?
Sr1 O4 2.534(14) 4_455 ?
Sr1 O1 2.602(11) 1_554 ?
Sr1 O3 2.606(13) 4 ?
Sr1 O4 2.610(13) 2_764 ?
Sr1 O1 2.619(11) 3_745 ?
Sr1 O2 2.667(13) 1_554 ?
Sr1 O2 2.786(15) 4 ?
Sr1 Si1 3.254(5) 1_554 ?
Sr1 Si1 3.320(5) 4 ?
Sr1 Pb1 3.5551(17) 2_764 ?
Sr1 Pb1 3.6206(16) 4_455 ?
Si1 O2 1.615(13) . ?
Si1 O3 1.616(14) . ?
Si1 O1 1.637(12) . ?
Si1 O4 1.644(14) . ?
Si1 Pb1 3.253(4) 2_765 ?
Si1 Sr1 3.254(5) 1_556 ?
Si1 Sr1 3.320(5) 4_455 ?
Si1 Sr1 3.666(5) 4 ?
O1 Pb1 2.426(12) 2_765 ?
O1 Sr1 2.602(11) 1_556 ?
O1 Sr1 2.619(11) 3_755 ?
O2 Pb1 2.251(13) 3_745 ?
O2 Sr1 2.667(13) 1_556 ?
O2 Sr1 2.786(15) 4_455 ?
O3 Sr1 2.491(13) 2_665 ?
O3 Sr1 2.606(13) 4_455 ?
O4 Sr1 2.534(14) 4 ?
O4 Sr1 2.610(13) 2_765 ?
